data_2210062
loop_
_publ_author_name
'B\"uy\"ukg\"ung\"or, Orhan'
'Odaba\;so\<glu, Mustafa'

_publ_section_title
;
 2,6-Diaminopyridinium hydrogen fumarate
;
_journal_coeditor_code AT2081
_journal_issue 9
_journal_name_full 'Acta Crystallographica Section E'
_journal_page_first o3816
_journal_page_last o3818
_journal_paper_doi 10.1107/S1600536806031096
_journal_volume 62
_journal_year 2006
_chemical_formula_iupac 'C5 H8 N3 +, C4 H3 O4 -'
_chemical_formula_moiety 'C5 H8 N3 +, C4 H3 O4 -'
_chemical_formula_sum 'C9 H11 N3 O4'
_chemical_formula_weight 225.21
_chemical_name_systematic
;
2,6-diaminopyridinium hydrogen fumarate
;
_space_group_IT_number 4
_symmetry_cell_setting monoclinic
_symmetry_space_group_name_Hall 'P 2yb'
_symmetry_space_group_name_H-M 'P 1 21 1'
_atom_sites_solution_hydrogens geom
_atom_sites_solution_primary direct
_atom_sites_solution_secondary difmap
_audit_creation_method SHELXL-97
_cell_angle_alpha 90.00
_cell_angle_beta 97.635(6)
_cell_angle_gamma 90.00
_cell_formula_units_Z 2
_cell_length_a 3.7834(3)
_cell_length_b 13.3967(13)
_cell_length_c 10.0703(8)
_cell_measurement_reflns_used 10903
_cell_measurement_temperature 296
_cell_measurement_theta_max 27.91
_cell_measurement_theta_min 2.04
_cell_volume 505.89(8)
_computing_cell_refinement X-AREA
_computing_data_collection 'X-AREA (Stoe & Cie, 2002)'
_computing_data_reduction 'X-RED32 (Stoe & Cie, 2002)'
_computing_molecular_graphics 'ORTEP-3 for Windows (Farrugia, 1997)'
_computing_publication_material 'WinGX (Farrugia, 1999)'
_computing_structure_refinement 'SHELXL97 (Sheldrick, 1997)'
_computing_structure_solution 'SHELXS97 (Sheldrick, 1990)'
_diffrn_ambient_temperature 296
_diffrn_detector_area_resol_mean 6.67
_diffrn_measured_fraction_theta_full 1.000
_diffrn_measured_fraction_theta_max 1.000
_diffrn_measurement_device_type 'Stoe IPDS-2'
_diffrn_measurement_method \w
_diffrn_radiation_monochromator 'plane graphite'
_diffrn_radiation_type MoK\a
_diffrn_radiation_wavelength 0.71073
_diffrn_reflns_av_R_equivalents 0.0393
_diffrn_reflns_av_sigmaI/netI 0.0199
_diffrn_reflns_limit_h_max 4
_diffrn_reflns_limit_h_min -4
_diffrn_reflns_limit_k_max 16
_diffrn_reflns_limit_k_min -16
_diffrn_reflns_limit_l_max 12
_diffrn_reflns_limit_l_min -12
_diffrn_reflns_number 5811
_diffrn_reflns_theta_full 25.99
_diffrn_reflns_theta_max 25.99
_diffrn_reflns_theta_min 2.04
_diffrn_standards_decay_% <2
_diffrn_standards_number 0
_exptl_absorpt_coefficient_mu 0.118
_exptl_absorpt_correction_T_max 0.993
_exptl_absorpt_correction_T_min 0.960
_exptl_absorpt_correction_type integration
_exptl_absorpt_process_details '(X-RED32; Stoe & Cie, 2002)'
_exptl_crystal_colour colourless
_exptl_crystal_density_diffrn 1.479
_exptl_crystal_density_method 'not measured'
_exptl_crystal_description prism
_exptl_crystal_F_000 236
_exptl_crystal_size_max 0.600
_exptl_crystal_size_mid 0.290
_exptl_crystal_size_min 0.060
_refine_diff_density_max 0.094
_refine_diff_density_min -0.147
_refine_ls_extinction_method none
_refine_ls_goodness_of_fit_ref 1.104
_refine_ls_hydrogen_treatment mixed
_refine_ls_matrix_type full
_refine_ls_number_parameters 165
_refine_ls_number_reflns 1045
_refine_ls_number_restraints 1
_refine_ls_restrained_S_all 1.103
_refine_ls_R_factor_all 0.0332
_refine_ls_R_factor_gt 0.0281
_refine_ls_shift/su_max 0.000
_refine_ls_shift/su_mean 0.000
_refine_ls_structure_factor_coef Fsqd
_refine_ls_weighting_details 'calc w=1/[\s^2^(Fo^2^)+(0.0376P)^2^+0.0356P] where P=(Fo^2^+2Fc^2^)/3'
_refine_ls_weighting_scheme calc
_refine_ls_wR_factor_gt 0.0674
_refine_ls_wR_factor_ref 0.0696
_reflns_number_gt 951
_reflns_number_total 1045
_reflns_threshold_expression I>2\s(I)
_cod_data_source_file at2081.cif
_cod_data_source_block I
_cod_original_sg_symbol_H-M 'P 21'
_cod_database_code 2210062
_cod_database_fobs_code 2210062

loop_
_symmetry_equiv_pos_as_xyz
'x, y, z'
'-x, y+1/2, -z'

loop_
_atom_site_type_symbol
_atom_site_label
_atom_site_fract_x
_atom_site_fract_y
_atom_site_fract_z
_atom_site_U_iso_or_equiv
_atom_site_adp_type
_atom_site_calc_flag
_atom_site_refinement_flags
_atom_site_occupancy
C C1 0.7773(6) 0.26322(16) 0.3689(2) 0.0378(5) Uani d . 1
C C2 0.8996(7) 0.29741(18) 0.2544(2) 0.0447(6) Uani d . 1
H H2 0.9042 0.2559 0.1807 0.054 Uiso calc R 1
C C3 1.0149(7) 0.39481(19) 0.2521(2) 0.0467(5) Uani d . 1
H H3 1.0971 0.4187 0.1751 0.056 Uiso calc R 1
C C4 1.0129(7) 0.45786(18) 0.3597(2) 0.0456(5) Uani d . 1
H H4 1.0916 0.5234 0.3557 0.055 Uiso calc R 1
C C5 0.8898(6) 0.42125(16) 0.4752(2) 0.0403(5) Uani d . 1
C C6 0.4436(6) 0.05435(17) 1.0306(2) 0.0422(5) Uani d . 1
C C7 0.4850(7) 0.11145(18) 0.9075(2) 0.0449(5) Uani d . 1
H H7 0.5485 0.0762 0.8347 0.054 Uiso calc R 1
C C8 0.4387(7) 0.20751(18) 0.8938(2) 0.0443(5) Uani d . 1
H H8 0.3585 0.2433 0.9631 0.053 Uiso calc R 1
C C9 0.5098(7) 0.26191(17) 0.7709(2) 0.0442(5) Uani d . 1
N N1 0.7820(5) 0.32483(14) 0.47516(19) 0.0374(4) Uani d . 1
N N2 0.6634(6) 0.16754(14) 0.3857(2) 0.0460(5) Uani d . 1
N N3 0.8620(7) 0.47546(17) 0.5846(2) 0.0521(5) Uani d . 1
O O1 0.5335(6) -0.03915(13) 1.02012(18) 0.0606(5) Uani d . 1
H H1A 0.5079 -0.0687 1.0895 0.091 Uiso calc R 1
O O2 0.3360(6) 0.09026(13) 1.12802(15) 0.0539(5) Uani d . 1
O O3 0.5382(6) 0.21378(15) 0.66804(18) 0.0620(5) Uani d . 1
O O4 0.5474(7) 0.35467(14) 0.77834(19) 0.0676(6) Uani d . 1
H H1 0.732(8) 0.298(2) 0.549(3) 0.057(8) Uiso d . 1
H H2A 0.567(8) 0.137(2) 0.308(3) 0.055(8) Uiso d . 1
H H2B 0.556(9) 0.155(3) 0.452(3) 0.067(10) Uiso d . 1
H H3A 0.984(9) 0.529(3) 0.596(3) 0.064(9) Uiso d . 1
H H3B 0.786(9) 0.445(3) 0.659(4) 0.075(10) Uiso d . 1

loop_
_atom_site_aniso_label
_atom_site_aniso_U_11
_atom_site_aniso_U_22
_atom_site_aniso_U_33
_atom_site_aniso_U_12
_atom_site_aniso_U_13
_atom_site_aniso_U_23
C1 0.0399(11) 0.0361(11) 0.0373(12) 0.0053(9) 0.0046(9) 0.0022(9)
C2 0.0516(13) 0.0470(13) 0.0367(11) 0.0051(11) 0.0106(9) 0.0008(10)
C3 0.0477(13) 0.0529(14) 0.0409(12) 0.0006(11) 0.0110(10) 0.0107(11)
C4 0.0479(13) 0.0382(12) 0.0519(13) -0.0023(10) 0.0109(10) 0.0098(10)
C5 0.0401(12) 0.0355(12) 0.0454(12) 0.0024(9) 0.0059(9) 0.0042(9)
C6 0.0518(14) 0.0390(12) 0.0368(12) -0.0050(10) 0.0097(9) -0.0050(9)
C7 0.0549(14) 0.0441(13) 0.0379(11) -0.0026(11) 0.0142(9) -0.0043(10)
C8 0.0556(14) 0.0431(13) 0.0369(12) 0.0012(11) 0.0164(10) -0.0031(10)
C9 0.0518(13) 0.0433(14) 0.0393(12) 0.0007(11) 0.0133(10) 0.0003(10)
N1 0.0442(10) 0.0346(9) 0.0342(9) 0.0017(8) 0.0085(7) 0.0035(7)
N2 0.0616(14) 0.0370(10) 0.0403(11) -0.0035(9) 0.0099(10) -0.0001(9)
N3 0.0692(15) 0.0390(12) 0.0502(12) -0.0087(11) 0.0155(10) -0.0054(9)
O1 0.0998(15) 0.0413(10) 0.0456(10) 0.0030(9) 0.0276(10) -0.0009(7)
O2 0.0781(12) 0.0485(10) 0.0385(9) -0.0014(9) 0.0203(8) -0.0059(7)
O3 0.1008(16) 0.0505(10) 0.0398(9) -0.0062(10) 0.0275(9) -0.0034(8)
O4 0.1154(18) 0.0422(10) 0.0522(11) -0.0008(10) 0.0365(11) 0.0011(8)

loop_
_atom_type_symbol
_atom_type_description
_atom_type_scat_dispersion_real
_atom_type_scat_dispersion_imag
_atom_type_scat_source
C C 0.0033 0.0000 'International Tables Vol C Tables 4.2.6.8 and 6.1.1.4'
H H 0.0000 0.0000 'International Tables Vol C Tables 4.2.6.8 and 6.1.1.4'
N N 0.0061 0.0000 'International Tables Vol C Tables 4.2.6.8 and 6.1.1.4'
O O 0.0106 0.0000 'International Tables Vol C Tables 4.2.6.8 and 6.1.1.4'

loop_
_geom_angle_atom_site_label_1
_geom_angle_atom_site_label_2
_geom_angle_atom_site_label_3
_geom_angle
_geom_angle_publ_flag
N1 C1 N2 116.5(2) y
N1 C1 C2 119.3(2) ?
N2 C1 C2 124.1(2) ?
C3 C2 C1 118.2(2) ?
C3 C2 H2 120.9 ?
C1 C2 H2 120.9 ?
C4 C3 C2 122.3(2) ?
C4 C3 H3 118.9 ?
C2 C3 H3 118.9 ?
C3 C4 C5 118.5(2) ?
C3 C4 H4 120.7 ?
C5 C4 H4 120.7 ?
N3 C5 N1 117.5(2) y
N3 C5 C4 124.6(2) ?
N1 C5 C4 117.9(2) ?
O2 C6 O1 124.4(2) y
O2 C6 C7 123.8(2) ?
O1 C6 C7 111.72(19) ?
C8 C7 C6 124.8(2) y
C8 C7 H7 117.6 ?
C6 C7 H7 117.6 ?
C7 C8 C9 122.3(2) y
C7 C8 H8 118.9 ?
C9 C8 H8 118.9 ?
O3 C9 O4 123.1(2) y
O3 C9 C8 119.1(2) ?
O4 C9 C8 117.9(2) ?
C1 N1 C5 123.75(18) ?
C1 N1 H1 117(2) ?
C5 N1 H1 119(2) ?
C1 N2 H2A 114.3(18) ?
C1 N2 H2B 119(2) ?
H2A N2 H2B 114(3) ?
C5 N3 H3A 118(2) ?
C5 N3 H3B 119(2) ?
H3A N3 H3B 119(3) ?
C6 O1 H1A 109.5 ?

loop_
_geom_bond_atom_site_label_1
_geom_bond_atom_site_label_2
_geom_bond_distance
_geom_bond_publ_flag
C1 N1 1.350(3) y
C1 N2 1.370(3) y
C1 C2 1.376(3) ?
C2 C3 1.377(4) ?
C2 H2 0.9300 ?
C3 C4 1.374(4) ?
C3 H3 0.9300 ?
C4 C5 1.398(3) ?
C4 H4 0.9300 ?
C5 N3 1.336(3) y
C5 N1 1.354(3) y
C6 O2 1.211(3) y
C6 O1 1.306(3) y
C6 C7 1.482(3) ?
C7 C8 1.304(3) y
C7 H7 0.9300 ?
C8 C9 1.491(3) ?
C8 H8 0.9300 ?
C9 O3 1.237(3) ?
C9 O4 1.252(3) y
N1 H1 0.87(3) ?
N2 H2A 0.92(3) ?
N2 H2B 0.84(4) ?
N3 H3A 0.86(4) ?
N3 H3B 0.93(4) ?
O1 H1A 0.8200 ?

loop_
_geom_hbond_atom_site_label_D
_geom_hbond_atom_site_label_H
_geom_hbond_atom_site_label_A
_geom_hbond_site_symmetry_A
_geom_hbond_distance_DH
_geom_hbond_distance_HA
_geom_hbond_distance_DA
_geom_hbond_angle_DHA
O1 H1A O4 2_647 0.82 1.72 2.530(2) 172.1
N1 H1 O3 . 0.87(3) 1.87(3) 2.704(3) 161(3)
N2 H2A O2 1_554 0.92(3) 2.00(3) 2.913(3) 171(3)
N2 H2B O3 . 0.84(4) 2.32(3) 3.009(3) 138(3)
N3 H3A N2 2_756 0.86(4) 2.28(4) 3.129(3) 175(3)
N3 H3B O4 . 0.93(4) 2.00(4) 2.908(3) 164(3)

loop_
_geom_torsion_atom_site_label_1
_geom_torsion_atom_site_label_2
_geom_torsion_atom_site_label_3
_geom_torsion_atom_site_label_4
_geom_torsion
N1 C1 C2 C3 -1.5(3)
N2 C1 C2 C3 -178.3(2)
C1 C2 C3 C4 0.3(4)
C2 C3 C4 C5 0.1(4)
C3 C4 C5 N3 -177.5(3)
C3 C4 C5 N1 0.6(3)
O2 C6 C7 C8 5.8(4)
O1 C6 C7 C8 -174.9(3)
C6 C7 C8 C9 175.5(2)
C7 C8 C9 O3 16.0(4)
C7 C8 C9 O4 -162.2(3)
N2 C1 N1 C5 179.5(2)
C2 C1 N1 C5 2.4(3)
N3 C5 N1 C1 176.3(2)
C4 C5 N1 C1 -2.0(3)

loop_
_cod_related_entry_id
_cod_related_entry_database
_cod_related_entry_code
1 ChemSpider 30655025
